data_4517726
loop_
_publ_author_name
'Li, Jialuo'
'Yuan, Shuai'
'Qin, Jun-Sheng'
'Huang, Lan'
'Bose, Riya'
'Pang, Jiandong'
'Zhang, Peng'
'Xiao, Zhifeng'
'Tan, Kui'
'Malko, Anton V.'
'Cagin, Tahir'
'Zhou, Hong-Cai'

_publ_section_title
;
 Fluorescence Enhancement in Solid State by Isolating Perylene
 Fluorophores in Metal-Organic Frameworks.
;
_journal_name_full 'ACS applied materials &amp; interfaces'
_journal_paper_doi 10.1021/acsami.0c05512
_journal_year 2020
_chemical_formula_moiety '0.08(C175.68 H21.76 O64 Zr12)'
_chemical_formula_sum 'C14.64 H1.81 O5.33 Zr'
_chemical_formula_weight 354.21
_space_group_crystal_system cubic
_space_group_IT_number 225
_space_group_name_Hall '-F 4 2 3'
_space_group_name_H-M_alt 'F m -3 m'
_atom_sites_solution_hydrogens geom
_audit_creation_date 2020-02-19
_audit_creation_method
;
Olex2 1.2
(compiled 2018.05.29 svn.r3508 for OlexSys, GUI svn.r5506)
;
_cell_angle_alpha 90
_cell_angle_beta 90
_cell_angle_gamma 90
_cell_formula_units_Z 24
_cell_length_a 26.7798(11)
_cell_length_b 26.7798
_cell_length_c 26.7798
_cell_measurement_reflns_used 703
_cell_measurement_temperature 100(2)
_cell_measurement_theta_max 18.229
_cell_measurement_theta_min 2.328
_cell_volume 19205.3(8)
_computing_cell_refinement 'SAINT v8.34A (Bruker, 2013)'
_computing_data_reduction 'SAINT v8.34A (Bruker, 2013)'
_computing_molecular_graphics 'Olex2 (Dolomanov et al., 2009)'
_computing_publication_material 'Olex2 (Dolomanov et al., 2009)'
_computing_structure_refinement 'XL (Sheldrick, 2008)'
_computing_structure_solution 'SHELXS  (Sheldrick, 2008)'
_diffrn_ambient_temperature 100
_diffrn_detector 'Bruker APEX2 area detector'
_diffrn_detector_area_resol_mean 7.9
_diffrn_detector_type 'CCD area detector'
_diffrn_measured_fraction_theta_full 0.998
_diffrn_measured_fraction_theta_max 0.998
_diffrn_measurement_device 'three-circle diffractometer'
_diffrn_measurement_device_type 'Bruker APEX2 microsource'
_diffrn_measurement_method '\w and \f scans'
_diffrn_radiation_monochromator 'mirror optics'
_diffrn_radiation_probe x-ray
_diffrn_radiation_type MoK\a
_diffrn_radiation_wavelength 0.71073
_diffrn_reflns_av_R_equivalents 0.1347
_diffrn_reflns_av_unetI/netI 0.0383
_diffrn_reflns_Laue_measured_fraction_full 0.998
_diffrn_reflns_Laue_measured_fraction_max 0.998
_diffrn_reflns_limit_h_max 32
_diffrn_reflns_limit_h_min -28
_diffrn_reflns_limit_k_max 34
_diffrn_reflns_limit_k_min -29
_diffrn_reflns_limit_l_max 34
_diffrn_reflns_limit_l_min -26
_diffrn_reflns_number 25702
_diffrn_reflns_point_group_measured_fraction_full 0.998
_diffrn_reflns_point_group_measured_fraction_max 0.998
_diffrn_reflns_theta_full 25.242
_diffrn_reflns_theta_max 27.465
_diffrn_reflns_theta_min 2.151
_diffrn_source 'microfocus sealed X-ray tube'
_diffrn_source_type 'Incoatec I\ms'
_exptl_absorpt_coefficient_mu 0.352
_exptl_absorpt_correction_T_max 0.7456
_exptl_absorpt_correction_T_min 0.5882
_exptl_absorpt_correction_type multi-scan
_exptl_absorpt_process_details
;
SADABS-2016/2 (Bruker,2016/2) was used for absorption correction.
wR2(int) was 0.0770 before and 0.0656 after correction.
The Ratio of minimum to maximum transmission is 0.7889.
The \l/2 correction factor is Not present.
;
_exptl_crystal_colour colourless
_exptl_crystal_colour_primary colourless
_exptl_crystal_density_diffrn 0.735
_exptl_crystal_description block
_exptl_crystal_F_000 4136
_exptl_crystal_size_max 0.1
_exptl_crystal_size_mid 0.1
_exptl_crystal_size_min 0.1
_refine_diff_density_max 1.426
_refine_diff_density_min -0.683
_refine_diff_density_rms 0.120
_refine_ls_extinction_coef 0.00024(7)
_refine_ls_extinction_expression Fc^*^=kFc[1+0.001xFc^2^\l^3^/sin(2\q)]^-1/4^
_refine_ls_extinction_method 'SHELXL-2014/7 (Sheldrick 2014'
_refine_ls_goodness_of_fit_ref 1.057
_refine_ls_hydrogen_treatment constr
_refine_ls_matrix_type full
_refine_ls_number_parameters 62
_refine_ls_number_reflns 1159
_refine_ls_number_restraints 78
_refine_ls_restrained_S_all 1.040
_refine_ls_R_factor_all 0.0738
_refine_ls_R_factor_gt 0.0583
_refine_ls_shift/su_max 0.001
_refine_ls_shift/su_mean 0.000
_refine_ls_structure_factor_coef Fsqd
_refine_ls_weighting_details 'w=1/[\s^2^(Fo^2^)+(0.1100P)^2^+152.4162P] where P=(Fo^2^+2Fc^2^)/3'
_refine_ls_weighting_scheme calc
_refine_ls_wR_factor_gt 0.1630
_refine_ls_wR_factor_ref 0.1768
_reflns_Friedel_coverage 0.000
_reflns_number_gt 919
_reflns_number_total 1159
_reflns_threshold_expression 'I > 2\s(I)'
_cod_data_source_file am0c05512_si_001.cif
_cod_data_source_block uio67_0m
_cod_original_cell_volume 19205(2)
_cod_database_code 4517726
_shelx_shelxl_version_number 2014/7
_shelx_space_group_comment
;
The symmetry employed for this shelxl refinement is uniquely defined
by the following loop, which should always be used as a source of
symmetry information in preference to the above space-group names.
They are only intended as comments.
;
_shelx_estimated_absorpt_t_max 0.966
_shelx_estimated_absorpt_t_min 0.966
_olex2_refinement_description
;
1. Fixed Uiso
 At 1.2 times of:
  All C(H) groups
 At 1.5 times of:
  All O(H) groups
2. Restrained distances
 C2-C4
 2.45 with sigma of 0.02
 C4-C4_$1
 2.45 with sigma of 0.02
 C3-C5
 2.45 with sigma of 0.02
 C4_$1-C7_$1
 1.45 with sigma of 0.02
 C3_$1-C7_$1
 2.45 with sigma of 0.02
 C7_$1-C5
 2.45 with sigma of 0.02
 C5-C4_$3
 2.45 with sigma of 0.02
 C7_$1-C4_$2
 2.45 with sigma of 0.02
 C6-C3
 1.45 with sigma of 0.02
 C6-C4
 2.45 with sigma of 0.02
 C6-C2
 2.45 with sigma of 0.02
 C36-C6
 1.45 with sigma of 0.02
 C3-C36
 2.45 with sigma of 0.02
 C36-C7
 2.45 with sigma of 0.02
 C11-C36
 1.45 with sigma of 0.02
 C7-C11
 1.45 with sigma of 0.02
 C4-C11
 2.45 with sigma of 0.02
 C11-C6
 2.45 with sigma of 0.02
3. Restrained planarity
 C3_$1, C2, C3, C4, C5, C4_$1
 with sigma of 0.1
 C6_$1, C3_$1, C4_$1, C7_$1, C2, C5
 with sigma of 0.05
 C6, C3, C2, C4
 with sigma of 0.1
 C36, C6, C3, C4, C7
 with sigma of 0.1
 C6, C3, C4, C7, C11, C36
 with sigma of 0.1
4. Rigid bond restraints
 C6, C3, C4, C7, C11, C36
 with sigma for 1-2 distances of 0.01 and sigma for 1-3 distances of 0.01
5. Uiso/Uaniso restraints and constraints
C6 \\sim C3 \\sim C4 \\sim C7 \\sim C11 \\sim C36: within 2A with sigma of 0.04
and sigma for terminal atoms of 0.08
6. Others
 Fixed Sof: C6(0.02) H6(0.02) C7(0.02) C36(0.02) H36(0.02) C11(0.02) H11(0.02)
7.a Ternary CH refined with riding coordinates:
 O2(H2)
7.b Aromatic/amide H refined with riding coordinates:
 C6(H6), C36(H36), C11(H11)
;
_smtbx_masks_void_probe_radius 1.2
_smtbx_masks_void_truncation_radius 1.2
_olex2_submission_special_instructions 'No special instructions were received'

loop_
_space_group_symop_operation_xyz
'x, y, z'
'-y, x, z'
'-x, -y, z'
'y, -x, z'
'x, -z, y'
'x, -y, -z'
'x, z, -y'
'z, y, -x'
'-x, y, -z'
'-z, y, x'
'z, x, y'
'y, z, x'
'-y, -z, x'
'z, -x, -y'
'-y, z, -x'
'-z, -x, y'
'-z, x, -y'
'y, -z, -x'
'y, x, -z'
'-y, -x, -z'
'-x, z, y'
'-x, -z, -y'
'z, -y, x'
'-z, -y, -x'
'x, y+1/2, z+1/2'
'-y, x+1/2, z+1/2'
'-x, -y+1/2, z+1/2'
'y, -x+1/2, z+1/2'
'x, -z+1/2, y+1/2'
'x, -y+1/2, -z+1/2'
'x, z+1/2, -y+1/2'
'z, y+1/2, -x+1/2'
'-x, y+1/2, -z+1/2'
'-z, y+1/2, x+1/2'
'z, x+1/2, y+1/2'
'y, z+1/2, x+1/2'
'-y, -z+1/2, x+1/2'
'z, -x+1/2, -y+1/2'
'-y, z+1/2, -x+1/2'
'-z, -x+1/2, y+1/2'
'-z, x+1/2, -y+1/2'
'y, -z+1/2, -x+1/2'
'y, x+1/2, -z+1/2'
'-y, -x+1/2, -z+1/2'
'-x, z+1/2, y+1/2'
'-x, -z+1/2, -y+1/2'
'z, -y+1/2, x+1/2'
'-z, -y+1/2, -x+1/2'
'x+1/2, y, z+1/2'
'-y+1/2, x, z+1/2'
'-x+1/2, -y, z+1/2'
'y+1/2, -x, z+1/2'
'x+1/2, -z, y+1/2'
'x+1/2, -y, -z+1/2'
'x+1/2, z, -y+1/2'
'z+1/2, y, -x+1/2'
'-x+1/2, y, -z+1/2'
'-z+1/2, y, x+1/2'
'z+1/2, x, y+1/2'
'y+1/2, z, x+1/2'
'-y+1/2, -z, x+1/2'
'z+1/2, -x, -y+1/2'
'-y+1/2, z, -x+1/2'
'-z+1/2, -x, y+1/2'
'-z+1/2, x, -y+1/2'
'y+1/2, -z, -x+1/2'
'y+1/2, x, -z+1/2'
'-y+1/2, -x, -z+1/2'
'-x+1/2, z, y+1/2'
'-x+1/2, -z, -y+1/2'
'z+1/2, -y, x+1/2'
'-z+1/2, -y, -x+1/2'
'x+1/2, y+1/2, z'
'-y+1/2, x+1/2, z'
'-x+1/2, -y+1/2, z'
'y+1/2, -x+1/2, z'
'x+1/2, -z+1/2, y'
'x+1/2, -y+1/2, -z'
'x+1/2, z+1/2, -y'
'z+1/2, y+1/2, -x'
'-x+1/2, y+1/2, -z'
'-z+1/2, y+1/2, x'
'z+1/2, x+1/2, y'
'y+1/2, z+1/2, x'
'-y+1/2, -z+1/2, x'
'z+1/2, -x+1/2, -y'
'-y+1/2, z+1/2, -x'
'-z+1/2, -x+1/2, y'
'-z+1/2, x+1/2, -y'
'y+1/2, -z+1/2, -x'
'y+1/2, x+1/2, -z'
'-y+1/2, -x+1/2, -z'
'-x+1/2, z+1/2, y'
'-x+1/2, -z+1/2, -y'
'z+1/2, -y+1/2, x'
'-z+1/2, -y+1/2, -x'
'-x, -y, -z'
'y, -x, -z'
'x, y, -z'
'-y, x, -z'
'-x, z, -y'
'-x, y, z'
'-x, -z, y'
'-z, -y, x'
'x, -y, z'
'z, -y, -x'
'-z, -x, -y'
'-y, -z, -x'
'y, z, -x'
'-z, x, y'
'y, -z, x'
'z, x, -y'
'z, -x, y'
'-y, z, x'
'-y, -x, z'
'y, x, z'
'x, -z, -y'
'x, z, y'
'-z, y, -x'
'z, y, x'
'-x, -y+1/2, -z+1/2'
'y, -x+1/2, -z+1/2'
'x, y+1/2, -z+1/2'
'-y, x+1/2, -z+1/2'
'-x, z+1/2, -y+1/2'
'-x, y+1/2, z+1/2'
'-x, -z+1/2, y+1/2'
'-z, -y+1/2, x+1/2'
'x, -y+1/2, z+1/2'
'z, -y+1/2, -x+1/2'
'-z, -x+1/2, -y+1/2'
'-y, -z+1/2, -x+1/2'
'y, z+1/2, -x+1/2'
'-z, x+1/2, y+1/2'
'y, -z+1/2, x+1/2'
'z, x+1/2, -y+1/2'
'z, -x+1/2, y+1/2'
'-y, z+1/2, x+1/2'
'-y, -x+1/2, z+1/2'
'y, x+1/2, z+1/2'
'x, -z+1/2, -y+1/2'
'x, z+1/2, y+1/2'
'-z, y+1/2, -x+1/2'
'z, y+1/2, x+1/2'
'-x+1/2, -y, -z+1/2'
'y+1/2, -x, -z+1/2'
'x+1/2, y, -z+1/2'
'-y+1/2, x, -z+1/2'
'-x+1/2, z, -y+1/2'
'-x+1/2, y, z+1/2'
'-x+1/2, -z, y+1/2'
'-z+1/2, -y, x+1/2'
'x+1/2, -y, z+1/2'
'z+1/2, -y, -x+1/2'
'-z+1/2, -x, -y+1/2'
'-y+1/2, -z, -x+1/2'
'y+1/2, z, -x+1/2'
'-z+1/2, x, y+1/2'
'y+1/2, -z, x+1/2'
'z+1/2, x, -y+1/2'
'z+1/2, -x, y+1/2'
'-y+1/2, z, x+1/2'
'-y+1/2, -x, z+1/2'
'y+1/2, x, z+1/2'
'x+1/2, -z, -y+1/2'
'x+1/2, z, y+1/2'
'-z+1/2, y, -x+1/2'
'z+1/2, y, x+1/2'
'-x+1/2, -y+1/2, -z'
'y+1/2, -x+1/2, -z'
'x+1/2, y+1/2, -z'
'-y+1/2, x+1/2, -z'
'-x+1/2, z+1/2, -y'
'-x+1/2, y+1/2, z'
'-x+1/2, -z+1/2, y'
'-z+1/2, -y+1/2, x'
'x+1/2, -y+1/2, z'
'z+1/2, -y+1/2, -x'
'-z+1/2, -x+1/2, -y'
'-y+1/2, -z+1/2, -x'
'y+1/2, z+1/2, -x'
'-z+1/2, x+1/2, y'
'y+1/2, -z+1/2, x'
'z+1/2, x+1/2, -y'
'z+1/2, -x+1/2, y'
'-y+1/2, z+1/2, x'
'-y+1/2, -x+1/2, z'
'y+1/2, x+1/2, z'
'x+1/2, -z+1/2, -y'
'x+1/2, z+1/2, y'
'-z+1/2, y+1/2, -x'
'z+1/2, y+1/2, x'

loop_
_atom_site_label
_atom_site_type_symbol
_atom_site_fract_x
_atom_site_fract_y
_atom_site_fract_z
_atom_site_U_iso_or_equiv
_atom_site_adp_type
_atom_site_occupancy
_atom_site_site_symmetry_order
_atom_site_calc_flag
_atom_site_refinement_flags_posn
_atom_site_refinement_flags_adp
_atom_site_refinement_flags_occupancy
_atom_site_disorder_assembly
_atom_site_disorder_group
Zr3 Zr 0.5000 0.5000 0.90757(3) 0.0107(3) Uani 1 8 d S T P . .
C1 C 0.5000 0.61770(19) 0.88230(19) 0.0304(17) Uani 1 4 d S T P . .
C2 C 0.5000 0.6564(2) 0.8436(2) 0.047(2) Uani 1 4 d DS T P . .
C5 C 0.5000 0.7305(2) 0.7695(2) 0.065(3) Uani 1 4 d DS T P . .
O1 O 0.5000 0.57162(14) 0.86675(15) 0.0327(9) Uani 1 2 d S T P . .
O2 O 0.4545(2) 0.5455(2) 0.9545(2) 0.057(3) Uani 1 6 d S T P . .
H2 H 0.4330 0.5670 0.9330 0.086 Uiso 1 6 calc RS T P . .
C3 C 0.5000 0.7064(3) 0.8566(3) 0.111(4) Uani 1 2 d DS TU P . .
C4 C 0.5000 0.7430(3) 0.8198(2) 0.123(5) Uani 1 2 d DS TU P . .
C6 C 0.5000 0.7204(8) 0.9084(5) 0.118(15) Uani 0.04 2 d DS TU P . .
H6 H 0.5000 0.6955 0.9337 0.142 Uiso 0.04 2 calc RS T P . .
C7 C 0.5000 0.7954(5) 0.8323(6) 0.127(15) Uani 0.04 2 d DS TU P . .
C36 C 0.5000 0.7718(9) 0.9214(7) 0.127(18) Uani 0.04 2 d DS TU P . .
H36 H 0.5000 0.7813 0.9556 0.153 Uiso 0.04 2 calc RS T P . .
C11 C 0.5000 0.8092(8) 0.8837(8) 0.131(18) Uani 0.04 2 d DS TU P . .
H11 H 0.5000 0.8435 0.8928 0.157 Uiso 0.04 2 calc RS T P . .

loop_
_atom_site_aniso_label
_atom_site_aniso_U_11
_atom_site_aniso_U_22
_atom_site_aniso_U_33
_atom_site_aniso_U_23
_atom_site_aniso_U_13
_atom_site_aniso_U_12
Zr3 0.0120(4) 0.0120(4) 0.0082(5) 0.000 0.000 0.000
C1 0.045(5) 0.023(2) 0.023(2) 0.011(3) 0.000 0.000
C2 0.078(7) 0.032(3) 0.032(3) 0.011(4) 0.000 0.000
C5 0.122(10) 0.036(3) 0.036(3) 0.015(4) 0.000 0.000
O1 0.036(2) 0.028(2) 0.034(2) 0.0189(17) 0.000 0.000
O2 0.057(3) 0.057(3) 0.057(3) -0.041(3) 0.041(3) -0.041(3)
C3 0.258(14) 0.032(4) 0.041(4) 0.020(3) 0.000 0.000
C4 0.284(16) 0.039(5) 0.046(5) 0.017(4) 0.000 0.000
C6 0.27(4) 0.04(3) 0.044(9) 0.014(13) 0.000 0.000
C7 0.29(4) 0.034(8) 0.06(3) 0.021(13) 0.000 0.000
C36 0.29(5) 0.04(3) 0.05(2) 0.010(16) 0.000 0.000
C11 0.29(5) 0.04(2) 0.06(3) 0.011(16) 0.000 0.000

loop_
_atom_type_symbol
_atom_type_description
_atom_type_scat_dispersion_real
_atom_type_scat_dispersion_imag
_atom_type_scat_source
C C 0.0033 0.0016 'International Tables Vol C Tables 4.2.6.8 and 6.1.1.4'
H H 0.0000 0.0000 'International Tables Vol C Tables 4.2.6.8 and 6.1.1.4'
O O 0.0106 0.0060 'International Tables Vol C Tables 4.2.6.8 and 6.1.1.4'
Zr Zr -2.9673 0.5597 'International Tables Vol C Tables 4.2.6.8 and 6.1.1.4'

loop_
_geom_angle_atom_site_label_1
_geom_angle_atom_site_label_2
_geom_angle_atom_site_label_3
_geom_angle
_geom_angle_site_symmetry_1
_geom_angle_site_symmetry_3
_geom_angle_publ_flag
Zr3 Zr3 Zr3 60.000(1) 56_456 125_646 ?
Zr3 Zr3 Zr3 60.000(1) 152_665 125_646 ?
Zr3 Zr3 Zr3 90.0 29_565 125_646 ?
Zr3 Zr3 Zr3 60.000(1) 29_565 56_456 ?
Zr3 Zr3 Zr3 90.000(2) 152_665 56_456 ?
Zr3 Zr3 Zr3 60.000(1) 29_565 152_665 ?
O1 Zr3 Zr3 164.68(11) 3_665 29_565 ?
O1 Zr3 Zr3 164.68(11) . 125_646 ?
O1 Zr3 Zr3 110.50(7) . 56_456 ?
O1 Zr3 Zr3 110.50(7) 2_655 29_565 ?
O1 Zr3 Zr3 74.68(11) 2_655 56_456 ?
O1 Zr3 Zr3 110.50(7) 4_565 29_565 ?
O1 Zr3 Zr3 110.50(7) 2_655 125_646 ?
O1 Zr3 Zr3 74.68(11) . 29_565 ?
O1 Zr3 Zr3 110.50(7) 3_665 56_456 ?
O1 Zr3 Zr3 110.50(7) 3_665 152_665 ?
O1 Zr3 Zr3 110.50(7) 4_565 125_646 ?
O1 Zr3 Zr3 164.68(11) 2_655 152_665 ?
O1 Zr3 Zr3 74.68(11) 3_665 125_646 ?
O1 Zr3 Zr3 74.68(11) 4_565 152_665 ?
O1 Zr3 Zr3 110.50(7) . 152_665 ?
O1 Zr3 Zr3 164.68(11) 4_565 56_456 ?
O1 Zr3 O1 120.6(2) 2_655 4_565 ?
O1 Zr3 O1 75.80(10) 3_665 2_655 ?
O1 Zr3 O1 75.80(10) 3_665 4_565 ?
O1 Zr3 O1 120.6(2) 3_665 . ?
O1 Zr3 O1 75.80(10) 4_565 . ?
O1 Zr3 O1 75.80(10) 2_655 . ?
O2 Zr3 Zr3 89.2(2) 3_665 29_565 ?
O2 Zr3 Zr3 34.83(13) 3_665 152_665 ?
O2 Zr3 Zr3 34.83(13) 4_565 29_565 ?
O2 Zr3 Zr3 89.2(2) 2_655 29_565 ?
O2 Zr3 Zr3 34.82(13) 2_655 56_456 ?
O2 Zr3 Zr3 34.82(13) 4_565 152_665 ?
O2 Zr3 Zr3 34.83(13) 2_655 125_646 ?
O2 Zr3 Zr3 34.83(13) . 56_456 ?
O2 Zr3 Zr3 89.2(2) 2_655 152_665 ?
O2 Zr3 Zr3 89.2(2) . 125_646 ?
O2 Zr3 Zr3 34.83(13) . 29_565 ?
O2 Zr3 Zr3 89.2(2) 4_565 125_646 ?
O2 Zr3 Zr3 34.82(13) 3_665 125_646 ?
O2 Zr3 Zr3 89.2(2) 4_565 56_456 ?
O2 Zr3 Zr3 89.2(2) 3_665 56_456 ?
O2 Zr3 Zr3 89.2(2) . 152_665 ?
O2 Zr3 O1 78.2(2) . . ?
O2 Zr3 O1 78.2(2) . 2_655 ?
O2 Zr3 O1 78.2(2) 4_565 4_565 ?
O2 Zr3 O1 78.2(2) 4_565 . ?
O2 Zr3 O1 142.01(5) 3_665 2_655 ?
O2 Zr3 O1 142.02(5) 3_665 . ?
O2 Zr3 O1 142.02(4) 2_655 4_565 ?
O2 Zr3 O1 142.01(4) 2_655 . ?
O2 Zr3 O1 142.02(4) 4_565 2_655 ?
O2 Zr3 O1 142.01(5) . 3_665 ?
O2 Zr3 O1 142.01(5) . 4_565 ?
O2 Zr3 O1 142.01(4) 4_565 3_665 ?
O2 Zr3 O1 78.2(2) 3_665 4_565 ?
O2 Zr3 O1 78.2(2) 3_665 3_665 ?
O2 Zr3 O1 78.2(2) 2_655 3_665 ?
O2 Zr3 O1 78.2(2) 2_655 2_655 ?
O2 Zr3 O2 69.6(3) . 4_565 ?
O2 Zr3 O2 107.7(5) . 3_665 ?
O2 Zr3 O2 69.6(3) 4_565 3_665 ?
O2 Zr3 O2 107.7(5) 4_565 2_655 ?
O2 Zr3 O2 69.6(3) 3_665 2_655 ?
O2 Zr3 O2 69.6(3) . 2_655 ?
O1 C1 C2 116.4(3) . . ?
O1 C1 C2 116.4(3) 141_566 . ?
O1 C1 O1 127.3(6) . 141_566 ?
C3 C2 C1 120.3(4) 46_666 . ?
C3 C2 C1 120.3(4) . . ?
C3 C2 C3 119.3(8) . 46_666 ?
C4 C5 C5 121.0(4) . 121_666 ?
C4 C5 C5 121.0(4) 46_666 121_666 ?
C4 C5 C4 117.9(8) 46_666 . ?
C1 O1 Zr3 131.7(4) . . ?
Zr3 O2 Zr3 110.3(3) 29_565 56_456 ?
Zr3 O2 Zr3 110.3(3) 56_456 . ?
Zr3 O2 Zr3 110.3(3) 29_565 . ?
Zr3 O2 H2 108.6 56_456 . ?
Zr3 O2 H2 108.6 . . ?
Zr3 O2 H2 108.6 29_565 . ?
C2 C3 C4 120.2(7) . . ?
C2 C3 C6 119.8(10) . . ?
C4 C3 C6 120.1(10) . . ?
C5 C4 C3 121.2(6) . . ?
C5 C4 C7 117.4(9) . . ?
C3 C4 C7 121.4(8) . . ?
C3 C6 H6 120.3 . . ?
C36 C6 C3 119.3(13) . . ?
C36 C6 H6 120.3 . . ?
C7 C7 C4 121.6(7) 21_655 . ?
C7 C7 C11 120.0(10) 21_655 . ?
C11 C7 C4 118.4(12) . . ?
C6 C36 H36 119.8 . . ?
C6 C36 C11 120.5(14) . . ?
C11 C36 H36 119.8 . . ?
C7 C11 H11 119.8 . . ?
C36 C11 C7 120.3(14) . . ?
C36 C11 H11 119.8 . . ?

loop_
_geom_bond_atom_site_label_1
_geom_bond_atom_site_label_2
_geom_bond_distance
_geom_bond_site_symmetry_2
_geom_bond_publ_flag
Zr3 Zr3 3.5005(11) 125_646 ?
Zr3 Zr3 3.5005(11) 56_456 ?
Zr3 Zr3 3.5005(11) 152_665 ?
Zr3 Zr3 3.5005(11) 29_565 ?
Zr3 O1 2.207(3) 2_655 ?
Zr3 O1 2.207(3) 3_665 ?
Zr3 O1 2.207(3) 4_565 ?
Zr3 O1 2.208(3) . ?
Zr3 O2 2.132(3) 2_655 ?
Zr3 O2 2.132(3) 4_565 ?
Zr3 O2 2.132(3) . ?
Zr3 O2 2.132(3) 3_665 ?
C1 C2 1.467(11) . ?
C1 O1 1.302(5) . ?
C1 O1 1.302(5) 141_566 ?
C2 C3 1.384(8) . ?
C2 C3 1.384(8) 46_666 ?
C5 C5 1.475(16) 121_666 ?
C5 C4 1.389(8) 46_666 ?
C5 C4 1.389(8) . ?
O2 Zr3 2.132(3) 56_456 ?
O2 Zr3 2.132(3) 29_565 ?
O2 H2 1.0000 . ?
C3 C4 1.391(9) . ?
C3 C6 1.436(14) . ?
C4 C7 1.442(13) . ?
C6 H6 0.9500 . ?
C6 C36 1.420(16) . ?
C7 C7 1.40(3) 21_655 ?
C7 C11 1.425(16) . ?
C36 H36 0.9500 . ?
C36 C11 1.422(17) . ?
C11 H11 0.9500 . ?

loop_
_geom_torsion_atom_site_label_1
_geom_torsion_atom_site_label_2
_geom_torsion_atom_site_label_3
_geom_torsion_atom_site_label_4
_geom_torsion
_geom_torsion_site_symmetry_1
_geom_torsion_site_symmetry_2
_geom_torsion_site_symmetry_3
_geom_torsion_site_symmetry_4
_geom_torsion_publ_flag
C1 C2 C3 C4 180.000(2) . . . . ?
C1 C2 C3 C6 0.000(6) . . . . ?
C2 C1 O1 Zr3 180.000(2) . . . . ?
C2 C3 C4 C5 0.000(4) . . . . ?
C2 C3 C4 C7 180.000(6) . . . . ?
C2 C3 C6 C36 180.000(7) . . . . ?
C5 C5 C4 C3 180.000(3) 121_666 . . . ?
C5 C5 C4 C7 0.000(6) 121_666 . . . ?
C5 C4 C7 C7 0.000(2) . . . 21_655 ?
C5 C4 C7 C11 180.000(7) . . . . ?
O1 C1 C2 C3 0.000(3) . . . 46_666 ?
O1 C1 C2 C3 180.000(3) 141_566 . . 46_666 ?
O1 C1 C2 C3 0.000(3) 141_566 . . . ?
O1 C1 C2 C3 180.000(3) . . . . ?
O1 C1 O1 Zr3 0.000(2) 141_566 . . . ?
C3 C2 C3 C4 0.000(3) 46_666 . . . ?
C3 C2 C3 C6 180.000(8) 46_666 . . . ?
C3 C4 C7 C7 180.000(5) . . . 21_655 ?
C3 C4 C7 C11 0.000(8) . . . . ?
C3 C6 C36 C11 0.000(17) . . . . ?
C4 C5 C4 C3 0.000(4) 46_666 . . . ?
C4 C5 C4 C7 180.000(6) 46_666 . . . ?
C4 C3 C6 C36 0.000(8) . . . . ?
C4 C7 C11 C36 0.000(12) . . . . ?
C6 C3 C4 C5 180.000(3) . . . . ?
C6 C3 C4 C7 0.000(6) . . . . ?
C6 C36 C11 C7 0.000(9) . . . . ?
C7 C7 C11 C36 180.000(8) 21_655 . . . ?

loop_
_smtbx_masks_void_nr
_smtbx_masks_void_average_x
_smtbx_masks_void_average_y
_smtbx_masks_void_average_z
_smtbx_masks_void_volume
_smtbx_masks_void_count_electrons
_smtbx_masks_void_content
1 -0.226 -0.209 -0.924 9811.0 233.7 '6 C3H7NO'
